data_2013279
loop_
_publ_author_name
'Miguel Harvey'
'Sergio Baggio'
'Silvia Russi'
'Ricardo Baggio'

_publ_section_title
;
 Two new dimeric cadmium(II) and zinc(II) sulfate complexes with
 2,4,6-tris(2-pyridyl)-1,3,5-triazine and 2,2:6',2''-terpyridine
;
_journal_issue 5
_journal_name_full 'Acta Crystallographica Section C'
_journal_page_first m171
_journal_page_last m174
_journal_paper_doi 10.1107/S0108270103006462
_journal_volume 59
_journal_year 2003
_chemical_formula_iupac '[Cd2 (S O4)2 (C15 H11 N3)2], 2H2 O'
_chemical_formula_moiety 'C30 H22 N6 O8 S2 Zn2, 2H2 O'
_chemical_formula_sum 'C30 H26 N6 O10 S2 Zn2'
_chemical_formula_weight 825.43
_chemical_name_systematic
;
di-\m-sulfato-\k^2^O:O'-bis[(2,2':6',2''-terpyridine-
\k^3^N^1^,N^1'^,N^1''^)zinc(II)] dihydrate
;
_space_group_IT_number 2
_symmetry_cell_setting triclinic
_symmetry_space_group_name_Hall '-P 1'
_symmetry_space_group_name_H-M 'P -1'
_atom_sites_solution_hydrogens mixed
_atom_sites_solution_primary direct
_atom_sites_solution_secondary difmap
_audit_creation_method SHELXL-97
_cell_angle_alpha 110.34(2)
_cell_angle_beta 116.59(2)
_cell_angle_gamma 98.83(2)
_cell_formula_units_Z 1
_cell_length_a 9.700(2)
_cell_length_b 9.755(2)
_cell_length_c 10.324(2)
_cell_measurement_reflns_used 30
_cell_measurement_temperature 293(2)
_cell_measurement_theta_max 15
_cell_measurement_theta_min 7.5
_cell_volume 761.4(4)
_computing_cell_refinement 'MSC/AFC Diffractometer Control Software'
_computing_data_collection
;
MSC/AFC Diffractometer Control Software (Molecular Structure
Corporation, 1988)
;
_computing_data_reduction 'MSC/AFC Diffractometer Control Software'
_computing_molecular_graphics 'XP in SHELXTL/PC (Sheldrick, 1994)'
_computing_publication_material 'XP in SHELXTL/PC'
_computing_structure_refinement 'SHELXL97 (Sheldrick, 1997)'
_computing_structure_solution 'SHELXS97 (Sheldrick, 1990)'
_diffrn_ambient_temperature 293(2)
_diffrn_measured_fraction_theta_full 0.971
_diffrn_measured_fraction_theta_max 0.971
_diffrn_measurement_device 'Rigaku AFC-7S'
_diffrn_measurement_method \w/2\q
_diffrn_radiation_monochromator graphite
_diffrn_radiation_source 'fine-focus sealed tube'
_diffrn_radiation_type MoK\a
_diffrn_radiation_wavelength 0.71073
_diffrn_reflns_av_R_equivalents 0.039
_diffrn_reflns_av_sigmaI/netI 0.084
_diffrn_reflns_limit_h_max 11
_diffrn_reflns_limit_h_min -11
_diffrn_reflns_limit_k_max 4
_diffrn_reflns_limit_k_min -12
_diffrn_reflns_limit_l_max 12
_diffrn_reflns_limit_l_min -11
_diffrn_reflns_number 4216
_diffrn_reflns_theta_full 26.00
_diffrn_reflns_theta_max 26.00
_diffrn_reflns_theta_min 2.40
_diffrn_standards_decay_% <2
_diffrn_standards_interval_count 98
_diffrn_standards_number 2
_exptl_absorpt_coefficient_mu 1.785
_exptl_absorpt_correction_T_max 0.86
_exptl_absorpt_correction_T_min 0.79
_exptl_absorpt_correction_type '\y scan'
_exptl_absorpt_process_details '(MSC/AFC Diffractometer Control Software; Molecular Structure Corp, 1988)'
_exptl_crystal_colour colorless
_exptl_crystal_density_diffrn 1.800
_exptl_crystal_density_method 'not measured'
_exptl_crystal_description prism
_exptl_crystal_F_000 420
_exptl_crystal_size_max 0.24
_exptl_crystal_size_mid 0.16
_exptl_crystal_size_min 0.10
_refine_diff_density_max 0.406
_refine_diff_density_min -0.354
_refine_ls_extinction_method none
_refine_ls_goodness_of_fit_ref 0.848
_refine_ls_hydrogen_treatment mixed
_refine_ls_matrix_type full
_refine_ls_number_parameters 234
_refine_ls_number_reflns 2890
_refine_ls_number_restraints 3
_refine_ls_restrained_S_all 0.848
_refine_ls_R_factor_all 0.0579
_refine_ls_R_factor_gt 0.0401
_refine_ls_shift/su_max 0.004
_refine_ls_shift/su_mean 0.002
_refine_ls_structure_factor_coef Fsqd
_refine_ls_weighting_details 'calc w = 1/[\s^2^(Fo^2^)+(0.0178P)^2^] where P = (Fo^2^+2Fc^2^)/3'
_refine_ls_weighting_scheme calc
_refine_ls_wR_factor_gt 0.0682
_refine_ls_wR_factor_ref 0.0728
_reflns_number_gt 2008
_reflns_number_total 2890
_reflns_threshold_expression I>2\s(I)
_cod_data_source_file ga1011.cif
_cod_data_source_block II
_cod_database_code 2013279
_cod_database_fobs_code 2013279

loop_
_symmetry_equiv_pos_as_xyz
'x, y, z'
'-x, -y, -z'

loop_
_atom_site_label
_atom_site_fract_x
_atom_site_fract_y
_atom_site_fract_z
_atom_site_U_iso_or_equiv
_atom_site_adp_type
_atom_site_calc_flag
_atom_site_refinement_flags
_atom_site_occupancy
_atom_site_disorder_assembly
_atom_site_disorder_group
_atom_site_type_symbol
Zn 0.76317(5) 0.85637(5) 0.90932(5) 0.03576(15) Uani d . 1 . . Zn
S 1.07896(11) 1.02598(11) 1.26397(12) 0.0368(2) Uani d . 1 . . S
O1 0.9204(3) 0.8918(3) 1.1321(3) 0.0613(8) Uani d . 1 . . O
O2 1.0570(3) 1.1164(3) 1.3913(3) 0.0640(8) Uani d . 1 . . O
O3 1.2096(3) 0.9697(3) 1.3206(4) 0.0722(9) Uani d . 1 . . O
O4 1.1123(3) 1.1279(3) 1.1934(3) 0.0431(7) Uani d . 1 . . O
N1 0.7047(3) 0.6013(3) 0.8129(4) 0.0379(8) Uani d . 1 . . N
N2 0.6833(3) 1.0545(4) 0.9480(4) 0.0388(8) Uani d . 1 . . N
N3 0.5075(3) 0.7529(3) 0.7496(3) 0.0340(7) Uani d . 1 . . N
C1 0.8151(5) 0.5312(5) 0.8482(5) 0.0472(11) Uani d . 1 . . C
H1A 0.9260 0.5939 0.9286 0.057 Uiso calc R 1 . . H
C2 0.7722(5) 0.3712(5) 0.7711(5) 0.0497(11) Uani d . 1 . . C
H2A 0.8521 0.3264 0.7978 0.060 Uiso calc R 1 . . H
C3 0.6085(5) 0.2790(5) 0.6538(5) 0.0488(11) Uani d . 1 . . C
H3A 0.5760 0.1702 0.6002 0.059 Uiso calc R 1 . . H
C4 0.4921(5) 0.3477(4) 0.6155(5) 0.0437(10) Uani d . 1 . . C
H4A 0.3804 0.2866 0.5372 0.052 Uiso calc R 1 . . H
C5 0.5458(4) 0.5102(4) 0.6965(4) 0.0334(9) Uani d . 1 . . C
C6 0.4318(4) 0.5967(4) 0.6603(4) 0.0338(9) Uani d . 1 . . C
C7 0.2630(4) 0.5270(5) 0.5452(4) 0.0442(10) Uani d . 1 . . C
H7A 0.2107 0.4181 0.4844 0.053 Uiso calc R 1 . . H
C8 0.1744(5) 0.6239(5) 0.5230(5) 0.0521(11) Uani d . 1 . . C
H8A 0.0612 0.5802 0.4440 0.063 Uiso calc R 1 . . H
C9 0.2521(4) 0.7834(5) 0.6163(5) 0.0486(11) Uani d . 1 . . C
H9A 0.1918 0.8483 0.6023 0.058 Uiso calc R 1 . . H
C10 0.4199(4) 0.8476(5) 0.7310(5) 0.0394(9) Uani d . 1 . . C
C11 0.5197(5) 1.0156(5) 0.8442(5) 0.0396(9) Uani d . 1 . . C
C12 0.4499(5) 1.1292(5) 0.8477(5) 0.0520(11) Uani d . 1 . . C
H12A 0.3371 1.1020 0.7756 0.062 Uiso calc R 1 . . H
C13 0.5517(6) 1.2840(5) 0.9610(5) 0.0565(12) Uani d . 1 . . C
H13A 0.5069 1.3620 0.9653 0.068 Uiso calc R 1 . . H
C14 0.7174(5) 1.3244(5) 1.0669(5) 0.0541(11) Uani d . 1 . . C
H14A 0.7865 1.4284 1.1440 0.065 Uiso calc R 1 . . H
C15 0.7781(5) 1.2044(5) 1.0550(5) 0.0487(11) Uani d . 1 . . C
H15A 0.8909 1.2300 1.1254 0.058 Uiso calc R 1 . . H
O1W 0.8391(4) 0.7034(3) 0.2766(4) 0.0644(10) Uani d D 1 . . O
H1WA 0.858(5) 0.757(4) 0.367(4) 0.077 Uiso d D 1 . . H
H1WB 0.879(5) 0.757(4) 0.249(5) 0.077 Uiso d D 1 . . H

loop_
_atom_site_aniso_label
_atom_site_aniso_U_11
_atom_site_aniso_U_22
_atom_site_aniso_U_33
_atom_site_aniso_U_12
_atom_site_aniso_U_13
_atom_site_aniso_U_23
Zn 0.0322(2) 0.0287(3) 0.0355(3) 0.0065(2) 0.0160(2) 0.0095(2)
S 0.0342(5) 0.0292(6) 0.0348(5) 0.0071(5) 0.0155(4) 0.0091(5)
O1 0.0527(16) 0.0488(19) 0.0361(16) -0.0186(15) 0.0050(14) 0.0154(15)
O2 0.081(2) 0.059(2) 0.0511(18) 0.0186(18) 0.0463(17) 0.0136(17)
O3 0.0602(19) 0.062(2) 0.104(3) 0.0366(18) 0.0391(19) 0.049(2)
O4 0.0459(15) 0.0377(16) 0.0613(18) 0.0169(14) 0.0375(14) 0.0267(15)
N1 0.0332(17) 0.0287(19) 0.0353(18) 0.0036(15) 0.0110(15) 0.0122(16)
N2 0.0385(18) 0.0292(19) 0.045(2) 0.0117(16) 0.0248(16) 0.0120(17)
N3 0.0322(17) 0.0309(18) 0.0364(18) 0.0084(15) 0.0197(15) 0.0132(16)
C1 0.041(2) 0.047(3) 0.044(2) 0.016(2) 0.015(2) 0.022(2)
C2 0.061(3) 0.044(3) 0.051(3) 0.024(2) 0.030(2) 0.027(2)
C3 0.070(3) 0.028(2) 0.049(3) 0.016(2) 0.036(2) 0.015(2)
C4 0.043(2) 0.031(2) 0.042(2) 0.002(2) 0.020(2) 0.011(2)
C5 0.036(2) 0.028(2) 0.030(2) 0.0047(18) 0.0186(18) 0.0085(18)
C6 0.035(2) 0.032(2) 0.031(2) 0.0081(19) 0.0188(18) 0.0126(19)
C7 0.034(2) 0.040(3) 0.042(2) 0.001(2) 0.016(2) 0.014(2)
C8 0.030(2) 0.062(3) 0.048(3) 0.010(2) 0.015(2) 0.022(3)
C9 0.037(2) 0.056(3) 0.056(3) 0.022(2) 0.025(2) 0.028(3)
C10 0.039(2) 0.045(3) 0.044(2) 0.018(2) 0.027(2) 0.023(2)
C11 0.047(2) 0.036(2) 0.043(2) 0.019(2) 0.030(2) 0.016(2)
C12 0.058(3) 0.051(3) 0.064(3) 0.030(3) 0.040(2) 0.030(3)
C13 0.090(4) 0.046(3) 0.066(3) 0.043(3) 0.055(3) 0.034(3)
C14 0.073(3) 0.034(3) 0.055(3) 0.019(3) 0.039(3) 0.015(2)
C15 0.054(3) 0.035(3) 0.049(3) 0.011(2) 0.031(2) 0.011(2)
O1W 0.087(2) 0.041(2) 0.061(2) 0.0178(19) 0.041(2) 0.0203(17)

loop_
_atom_type_symbol
_atom_type_description
_atom_type_scat_dispersion_real
_atom_type_scat_dispersion_imag
_atom_type_scat_source
C C 0.0033 0.0016 'International Tables Vol C Tables 4.2.6.8 and 6.1.1.4'
H H 0.0000 0.0000 'International Tables Vol C Tables 4.2.6.8 and 6.1.1.4'
N N 0.0061 0.0033 'International Tables Vol C Tables 4.2.6.8 and 6.1.1.4'
O O 0.0106 0.0060 'International Tables Vol C Tables 4.2.6.8 and 6.1.1.4'
S S 0.1246 0.1234 'International Tables Vol C Tables 4.2.6.8 and 6.1.1.4'
Zn Zn 0.2839 1.4301 'International Tables Vol C Tables 4.2.6.8 and 6.1.1.4'

loop_
_geom_angle_atom_site_label_1
_geom_angle_atom_site_label_2
_geom_angle_atom_site_label_3
_geom_angle_site_symmetry_1
_geom_angle_site_symmetry_3
_geom_angle
O4 Zn O1 2_777 . 107.54(10)
O4 Zn N3 2_777 . 115.24(11)
O1 Zn N3 . . 134.66(11)
O4 Zn N2 2_777 . 107.83(10)
O1 Zn N2 . . 104.58(12)
N3 Zn N2 . . 76.52(12)
O4 Zn N1 2_777 . 91.75(10)
O1 Zn N1 . . 90.39(11)
N3 Zn N1 . . 74.44(11)
N2 Zn N1 . . 149.88(11)
O3 S O2 . . 112.92(19)
O3 S O1 . . 109.95(17)
O2 S O1 . . 108.10(17)
O3 S O4 . . 110.37(16)
O2 S O4 . . 107.69(16)
O1 S O4 . . 107.63(15)
S O1 Zn . . 128.49(16)
S O4 Zn . 2_777 135.32(15)
C5 N1 C1 . . 118.1(3)
C5 N1 Zn . . 115.7(2)
C1 N1 Zn . . 125.9(2)
C15 N2 C11 . . 119.1(3)
C15 N2 Zn . . 127.0(3)
C11 N2 Zn . . 113.8(3)
C6 N3 C10 . . 120.6(3)
C6 N3 Zn . . 120.9(2)
C10 N3 Zn . . 118.4(2)
N1 C1 C2 . . 123.0(4)
N1 C1 H1A . . 118.5
C2 C1 H1A . . 118.5
C3 C2 C1 . . 118.4(4)
C3 C2 H2A . . 120.8
C1 C2 H2A . . 120.8
C2 C3 C4 . . 119.9(4)
C2 C3 H3A . . 120.0
C4 C3 H3A . . 120.0
C3 C4 C5 . . 118.2(4)
C3 C4 H4A . . 120.9
C5 C4 H4A . . 120.9
N1 C5 C4 . . 122.4(3)
N1 C5 C6 . . 114.9(3)
C4 C5 C6 . . 122.7(3)
N3 C6 C7 . . 121.3(4)
N3 C6 C5 . . 113.7(3)
C7 C6 C5 . . 124.9(3)
C8 C7 C6 . . 118.0(4)
C8 C7 H7A . . 121.0
C6 C7 H7A . . 121.0
C9 C8 C7 . . 120.4(4)
C9 C8 H8A . . 119.8
C7 C8 H8A . . 119.8
C8 C9 C10 . . 119.6(4)
C8 C9 H9A . . 120.2
C10 C9 H9A . . 120.2
N3 C10 C9 . . 120.0(4)
N3 C10 C11 . . 113.9(3)
C9 C10 C11 . . 126.1(4)
N2 C11 C12 . . 121.1(4)
N2 C11 C10 . . 116.8(3)
C12 C11 C10 . . 122.0(4)
C13 C12 C11 . . 118.3(4)
C13 C12 H12A . . 120.8
C11 C12 H12A . . 120.8
C14 C13 C12 . . 120.9(4)
C14 C13 H13A . . 119.5
C12 C13 H13A . . 119.5
C13 C14 C15 . . 117.3(4)
C13 C14 H14A . . 121.3
C15 C14 H14A . . 121.3
N2 C15 C14 . . 123.1(4)
N2 C15 H15A . . 118.4
C14 C15 H15A . . 118.4
H1WA O1W H1WB . . 110(3)

loop_
_geom_bond_atom_site_label_1
_geom_bond_atom_site_label_2
_geom_bond_site_symmetry_2
_geom_bond_distance
_geom_bond_publ_flag
Zn O4 2_777 1.952(2) y
Zn O1 . 1.970(3) y
Zn N3 . 2.074(3) y
Zn N2 . 2.166(3) y
Zn N1 . 2.201(3) y
S O3 . 1.422(3) y
S O2 . 1.434(3) y
S O1 . 1.483(3) y
S O4 . 1.496(2) y
O4 Zn 2_777 1.952(2) ?
N1 C5 . 1.337(4) ?
N1 C1 . 1.340(4) ?
N2 C15 . 1.327(4) ?
N2 C11 . 1.350(4) ?
N3 C6 . 1.336(4) ?
N3 C10 . 1.353(4) ?
C1 C2 . 1.373(5) ?
C1 H1A . 0.9300 ?
C2 C3 . 1.371(5) ?
C2 H2A . 0.9300 ?
C3 C4 . 1.377(5) ?
C3 H3A . 0.9300 ?
C4 C5 . 1.385(5) ?
C4 H4A . 0.9300 ?
C5 C6 . 1.487(4) ?
C6 C7 . 1.382(4) ?
C7 C8 . 1.381(5) ?
C7 H7A . 0.9300 ?
C8 C9 . 1.366(5) ?
C8 H8A . 0.9300 ?
C9 C10 . 1.375(5) ?
C9 H9A . 0.9300 ?
C10 C11 . 1.469(5) ?
C11 C12 . 1.383(5) ?
C12 C13 . 1.379(5) ?
C12 H12A . 0.9300 ?
C13 C14 . 1.367(5) ?
C13 H13A . 0.9300 ?
C14 C15 . 1.381(5) ?
C14 H14A . 0.9300 ?
C15 H15A . 0.9300 ?
O1W H1WA . 0.81(3) ?
O1W H1WB . 0.81(3) ?

loop_
_geom_hbond_atom_site_label_D
_geom_hbond_atom_site_label_H
_geom_hbond_atom_site_label_A
_geom_hbond_site_symmetry_A
_geom_hbond_distance_DH
_geom_hbond_distance_HA
_geom_hbond_distance_DA
_geom_hbond_angle_DHA
O1W H1WB O1 1_554 0.81(3) 2.17(3) 2.957(4) 166(4)
O1W H1WA O2 2_777 0.81(3) 2.04(3) 2.834(4) 169(4)

loop_
_geom_torsion_atom_site_label_1
_geom_torsion_atom_site_label_2
_geom_torsion_atom_site_label_3
_geom_torsion_atom_site_label_4
_geom_torsion_site_symmetry_1
_geom_torsion_site_symmetry_4
_geom_torsion
O3 S O1 Zn . . -126.3(2)
O2 S O1 Zn . . 110.1(2)
O4 S O1 Zn . . -6.0(3)
O4 Zn O1 S 2_777 . 53.6(2)
N3 Zn O1 S . . -146.17(19)
N2 Zn O1 S . . -60.8(2)
N1 Zn O1 S . . 145.6(2)
O3 S O4 Zn . 2_777 26.6(3)
O2 S O4 Zn . 2_777 150.3(2)
O1 S O4 Zn . 2_777 -93.4(2)
O4 Zn N1 C5 2_777 . -110.8(2)
O1 Zn N1 C5 . . 141.7(3)
N3 Zn N1 C5 . . 5.0(2)
N2 Zn N1 C5 . . 20.8(4)
O4 Zn N1 C1 2_777 . 62.1(3)
O1 Zn N1 C1 . . -45.4(3)
N3 Zn N1 C1 . . 177.9(3)
N2 Zn N1 C1 . . -166.3(3)
O4 Zn N2 C15 2_777 . -70.2(3)
O1 Zn N2 C15 . . 44.1(3)
N3 Zn N2 C15 . . 177.3(3)
N1 Zn N2 C15 . . 161.6(3)
O4 Zn N2 C11 2_777 . 106.7(3)
O1 Zn N2 C11 . . -139.0(2)
N3 Zn N2 C11 . . -5.8(2)
N1 Zn N2 C11 . . -21.5(4)
O4 Zn N3 C6 2_777 . 79.6(3)
O1 Zn N3 C6 . . -79.5(3)
N2 Zn N3 C6 . . -176.8(3)
N1 Zn N3 C6 . . -4.9(2)
O4 Zn N3 C10 2_777 . -96.7(2)
O1 Zn N3 C10 . . 104.2(3)
N2 Zn N3 C10 . . 6.9(2)
N1 Zn N3 C10 . . 178.8(3)
C5 N1 C1 C2 . . -0.3(5)
Zn N1 C1 C2 . . -173.1(3)
N1 C1 C2 C3 . . -0.7(6)
C1 C2 C3 C4 . . 0.3(6)
C2 C3 C4 C5 . . 0.9(6)
C1 N1 C5 C4 . . 1.6(5)
Zn N1 C5 C4 . . 175.1(3)
C1 N1 C5 C6 . . -178.0(3)
Zn N1 C5 C6 . . -4.5(4)
C3 C4 C5 N1 . . -1.9(5)
C3 C4 C5 C6 . . 177.7(3)
C10 N3 C6 C7 . . 0.8(5)
Zn N3 C6 C7 . . -175.4(2)
C10 N3 C6 C5 . . -179.7(3)
Zn N3 C6 C5 . . 4.1(4)
N1 C5 C6 N3 . . 0.6(4)
C4 C5 C6 N3 . . -179.1(3)
N1 C5 C6 C7 . . -180.0(3)
C4 C5 C6 C7 . . 0.3(5)
N3 C6 C7 C8 . . 1.0(5)
C5 C6 C7 C8 . . -178.4(3)
C6 C7 C8 C9 . . -1.9(6)
C7 C8 C9 C10 . . 1.0(6)
C6 N3 C10 C9 . . -1.7(5)
Zn N3 C10 C9 . . 174.6(3)
C6 N3 C10 C11 . . 176.9(3)
Zn N3 C10 C11 . . -6.8(4)
C8 C9 C10 N3 . . 0.7(6)
C8 C9 C10 C11 . . -177.7(4)
C15 N2 C11 C12 . . 0.0(5)
Zn N2 C11 C12 . . -177.2(3)
C15 N2 C11 C10 . . -178.6(3)
Zn N2 C11 C10 . . 4.2(4)
N3 C10 C11 N2 . . 1.4(5)
C9 C10 C11 N2 . . 179.9(3)
N3 C10 C11 C12 . . -177.2(3)
C9 C10 C11 C12 . . 1.3(6)
N2 C11 C12 C13 . . -0.3(6)
C10 C11 C12 C13 . . 178.2(3)
C11 C12 C13 C14 . . 0.1(6)
C12 C13 C14 C15 . . 0.4(6)
C11 N2 C15 C14 . . 0.6(6)
Zn N2 C15 C14 . . 177.3(3)
C13 C14 C15 N2 . . -0.7(6)
